data_2223237
loop_
_publ_author_name
'Qian, Heng-yu'
'Yin, Zhi-gang'
'Yao, Zhi-qiang'

_publ_section_title
;
 1-(Butan-2-ylidene)-2-(2-nitrophenyl)hydrazine
;
_journal_coeditor_code XU2581
_journal_issue 9
_journal_name_full 'Acta Crystallographica Section E'
_journal_page_first o2155
_journal_paper_doi 10.1107/S1600536809031420
_journal_volume 65
_journal_year 2009
_chemical_formula_iupac 'C10 H13 N3 O2'
_chemical_formula_moiety 'C10 H13 N3 O2'
_chemical_formula_sum 'C10 H13 N3 O2'
_chemical_formula_weight 207.23
_chemical_name_systematic
;
1-(Butan-2-ylidene)-2-(2-nitrophenyl)hydrazine
;
_space_group_IT_number 14
_symmetry_cell_setting monoclinic
_symmetry_space_group_name_Hall '-P 2ybc'
_symmetry_space_group_name_H-M 'P 1 21/c 1'
_atom_sites_solution_hydrogens geom
_atom_sites_solution_primary direct
_atom_sites_solution_secondary difmap
_cell_angle_alpha 90.00
_cell_angle_beta 100.058(9)
_cell_angle_gamma 90.00
_cell_formula_units_Z 4
_cell_length_a 7.3079(11)
_cell_length_b 10.2150(17)
_cell_length_c 14.763(2)
_cell_measurement_reflns_used 1572
_cell_measurement_temperature 296(2)
_cell_measurement_theta_max 26.0
_cell_measurement_theta_min 2.4
_cell_volume 1085.1(3)
_computing_cell_refinement 'SAINT (Bruker, 1998)'
_computing_data_collection 'SMART (Bruker, 1998)'
_computing_data_reduction 'SAINT (Bruker, 1998)'
_computing_molecular_graphics 'ORTEP-3 for Windows (Farrugia, 1997)'
_computing_publication_material 'WinGX (Farrugia, 1999)'
_computing_structure_refinement 'SHELXL97 (Sheldrick, 2008)'
_computing_structure_solution 'SHELXS97 (Sheldrick, 2008)'
_diffrn_ambient_temperature 296(2)
_diffrn_measured_fraction_theta_full 0.996
_diffrn_measured_fraction_theta_max 0.996
_diffrn_measurement_device_type 'Bruker SMART CCD area-detector'
_diffrn_measurement_method \w
_diffrn_radiation_monochromator graphite
_diffrn_radiation_source 'fine-focus sealed tube'
_diffrn_radiation_type MoK\a
_diffrn_radiation_wavelength 0.71073
_diffrn_reflns_av_R_equivalents 0.0240
_diffrn_reflns_av_sigmaI/netI 0.0324
_diffrn_reflns_limit_h_max 8
_diffrn_reflns_limit_h_min -9
_diffrn_reflns_limit_k_max 12
_diffrn_reflns_limit_k_min -11
_diffrn_reflns_limit_l_max 18
_diffrn_reflns_limit_l_min -13
_diffrn_reflns_number 7304
_diffrn_reflns_theta_full 26.00
_diffrn_reflns_theta_max 26.00
_diffrn_reflns_theta_min 2.44
_diffrn_standards_number 0
_exptl_absorpt_coefficient_mu 0.091
_exptl_absorpt_correction_type none
_exptl_crystal_colour red
_exptl_crystal_density_diffrn 1.268
_exptl_crystal_density_method 'not measured'
_exptl_crystal_description block
_exptl_crystal_F_000 440
_exptl_crystal_size_max 0.281
_exptl_crystal_size_mid 0.207
_exptl_crystal_size_min 0.106
_refine_diff_density_max 0.166
_refine_diff_density_min -0.145
_refine_ls_extinction_method none
_refine_ls_goodness_of_fit_ref 0.931
_refine_ls_hydrogen_treatment mixed
_refine_ls_matrix_type full
_refine_ls_number_parameters 141
_refine_ls_number_reflns 2116
_refine_ls_number_restraints 1
_refine_ls_restrained_S_all 0.931
_refine_ls_R_factor_all 0.1009
_refine_ls_R_factor_gt 0.0474
_refine_ls_shift/su_max 0.010
_refine_ls_shift/su_mean 0.002
_refine_ls_structure_factor_coef Fsqd
_refine_ls_weighting_details 'calc w=1/[\s^2^(Fo^2^)+(0.0917P)^2^] where P=(Fo^2^+2Fc^2^)/3'
_refine_ls_weighting_scheme calc
_refine_ls_wR_factor_gt 0.1372
_refine_ls_wR_factor_ref 0.1588
_reflns_number_gt 1099
_reflns_number_total 2116
_reflns_threshold_expression I>2\s(I)
_cod_data_source_file xu2581.cif
_cod_data_source_block I
_cod_depositor_comments
;
The following automatic conversions were performed:
'_symmetry_cell_setting' value 'Monoclinic' changed to 'monoclinic'
according to '/home/saulius/struct/CIF-dictionaries/cif_core.dic'
dictionary named 'cif_core.dic' version 2.4.1 from 2010-06-29.

Automatic conversion script
Id: cif_fix_enum 1527 2010-12-29 10:47:43Z saulius 

The following automatic conversions were performed:

'_symmetry_cell_setting' value 'Monoclinic' changed to 'monoclinic'
according to /home/saulius/struct/CIF-dictionaries/cif_core.dic
dictionary named 'cif_core.dic' version 2.4.1 from 2010-06-29.

Automatic conversion script
Id: cif_fix_values 1715 2011-07-08 13:25:40Z adriana 
;
_cod_original_sg_symbol_H-M 'P 21/c'
_cod_database_code 2223237
_cod_database_fobs_code 2223237

loop_
_symmetry_equiv_pos_as_xyz
'x, y, z'
'-x, y+1/2, -z+1/2'
'-x, -y, -z'
'x, -y-1/2, z-1/2'

loop_
_atom_site_type_symbol
_atom_site_label
_atom_site_fract_x
_atom_site_fract_y
_atom_site_fract_z
_atom_site_U_iso_or_equiv
_atom_site_adp_type
_atom_site_calc_flag
_atom_site_refinement_flags
_atom_site_occupancy
_atom_site_disorder_assembly
_atom_site_disorder_group
N N1 0.3024(2) 1.04656(17) 0.09960(11) 0.0674(5) Uani d . 1 . .
C C1 0.2088(2) 0.89169(19) -0.01835(13) 0.0551(5) Uani d . 1 . .
N N2 0.2496(2) 1.01728(17) 0.00803(12) 0.0678(5) Uani d D 1 . .
C C2 0.2183(3) 0.79113(19) 0.04780(12) 0.0621(6) Uani d . 1 . .
H H2 0.2495 0.8122 0.1099 0.075 Uiso calc R 1 . .
C C6 0.1570(2) 0.85236(19) -0.11104(12) 0.0587(5) Uani d . 1 . .
C C5 0.1221(3) 0.7221(2) -0.13432(14) 0.0690(6) Uani d . 1 . .
H H5 0.0889 0.6985 -0.1959 0.083 Uiso calc R 1 . .
N N3 0.1382(3) 0.9459(2) -0.18488(14) 0.0817(6) Uani d . 1 . .
C C3 0.1830(3) 0.66460(19) 0.02310(14) 0.0698(6) Uani d . 1 . .
H H3 0.1907 0.6007 0.0685 0.084 Uiso calc R 1 . .
C C4 0.1358(3) 0.6288(2) -0.06817(15) 0.0732(6) Uani d . 1 . .
H H4 0.1136 0.5415 -0.0841 0.088 Uiso calc R 1 . .
O O2 0.1590(3) 1.0630(2) -0.16759(12) 0.1089(7) Uani d . 1 . .
C C7 0.3445(3) 1.1663(2) 0.11902(16) 0.0713(6) Uani d . 1 . .
O O1 0.1019(3) 0.90665(19) -0.26427(11) 0.1204(7) Uani d . 1 . .
C C8 0.4002(3) 1.2013(2) 0.21782(18) 0.0938(8) Uani d . 1 . .
H H8A 0.5240 1.2387 0.2266 0.113 Uiso calc R 1 . .
H H8B 0.3166 1.2687 0.2325 0.113 Uiso calc R 1 . .
C C10 0.3419(3) 1.2749(2) 0.05076(18) 0.0974(8) Uani d . 1 . .
H H10A 0.4223 1.2531 0.0080 0.146 Uiso calc R 1 . .
H H10B 0.3843 1.3543 0.0824 0.146 Uiso calc R 1 . .
H H10C 0.2175 1.2869 0.0180 0.146 Uiso calc R 1 . .
C C9 0.4004(4) 1.0931(3) 0.28360(19) 0.1200(10) Uani d . 1 . .
H H9A 0.2803 1.0523 0.2740 0.180 Uiso calc R 1 . .
H H9B 0.4286 1.1266 0.3452 0.180 Uiso calc R 1 . .
H H9C 0.4926 1.0298 0.2745 0.180 Uiso calc R 1 . .
H H2A 0.240(3) 1.0806(15) -0.0338(11) 0.080 Uiso d D 1 . .

loop_
_atom_site_aniso_label
_atom_site_aniso_U_11
_atom_site_aniso_U_22
_atom_site_aniso_U_33
_atom_site_aniso_U_12
_atom_site_aniso_U_13
_atom_site_aniso_U_23
N1 0.0685(11) 0.0696(12) 0.0636(12) -0.0003(9) 0.0106(8) -0.0109(9)
C1 0.0509(11) 0.0590(12) 0.0556(12) 0.0053(9) 0.0102(8) 0.0030(10)
N2 0.0764(12) 0.0608(12) 0.0652(13) 0.0025(9) 0.0095(9) 0.0037(8)
C2 0.0672(13) 0.0693(14) 0.0485(11) 0.0010(10) 0.0062(9) 0.0024(10)
C6 0.0557(11) 0.0734(14) 0.0468(11) 0.0076(10) 0.0081(8) 0.0083(10)
C5 0.0601(13) 0.0917(17) 0.0549(12) -0.0007(11) 0.0087(10) -0.0156(12)
N3 0.0826(13) 0.1009(16) 0.0613(13) 0.0115(11) 0.0116(9) 0.0134(12)
C3 0.0758(15) 0.0658(14) 0.0680(14) -0.0028(11) 0.0126(11) 0.0065(11)
C4 0.0764(15) 0.0667(14) 0.0777(16) -0.0052(11) 0.0169(12) -0.0077(12)
O2 0.1446(17) 0.0932(13) 0.0870(13) 0.0062(12) 0.0148(11) 0.0327(10)
C7 0.0523(12) 0.0700(15) 0.0934(17) 0.0034(11) 0.0173(11) -0.0162(13)
O1 0.1572(18) 0.1516(17) 0.0490(11) 0.0180(13) 0.0086(10) 0.0100(10)
C8 0.0826(16) 0.0953(18) 0.106(2) -0.0056(13) 0.0236(14) -0.0338(16)
C10 0.0861(18) 0.0704(16) 0.136(2) 0.0024(13) 0.0191(15) 0.0039(15)
C9 0.135(2) 0.144(3) 0.0799(17) -0.036(2) 0.0144(16) -0.0224(18)

loop_
_atom_type_symbol
_atom_type_description
_atom_type_scat_dispersion_real
_atom_type_scat_dispersion_imag
_atom_type_scat_source
C C 0.0033 0.0016 'International Tables Vol C Tables 4.2.6.8 and 6.1.1.4'
H H 0.0000 0.0000 'International Tables Vol C Tables 4.2.6.8 and 6.1.1.4'
N N 0.0061 0.0033 'International Tables Vol C Tables 4.2.6.8 and 6.1.1.4'
O O 0.0106 0.0060 'International Tables Vol C Tables 4.2.6.8 and 6.1.1.4'

loop_
_geom_angle_atom_site_label_1
_geom_angle_atom_site_label_2
_geom_angle_atom_site_label_3
_geom_angle_site_symmetry_1
_geom_angle_site_symmetry_3
_geom_angle
_geom_angle_publ_flag
C7 N1 N2 . . 116.33(18) ?
N2 C1 C6 . . 123.67(17) ?
N2 C1 C2 . . 120.49(18) ?
C6 C1 C2 . . 115.84(18) ?
C1 N2 N1 . . 119.87(16) ?
C1 N2 H2A . . 120.1(14) ?
N1 N2 H2A . . 120.0(14) ?
C3 C2 C1 . . 121.61(18) ?
C3 C2 H2 . . 119.2 ?
C1 C2 H2 . . 119.2 ?
C5 C6 C1 . . 121.30(17) ?
C5 C6 N3 . . 117.42(19) ?
C1 C6 N3 . . 121.28(19) ?
C4 C5 C6 . . 120.57(19) ?
C4 C5 H5 . . 119.7 ?
C6 C5 H5 . . 119.7 ?
O1 N3 O2 . . 121.1(2) ?
O1 N3 C6 . . 119.0(2) ?
O2 N3 C6 . . 119.9(2) ?
C2 C3 C4 . . 121.22(18) ?
C2 C3 H3 . . 119.4 ?
C4 C3 H3 . . 119.4 ?
C5 C4 C3 . . 119.5(2) ?
C5 C4 H4 . . 120.3 ?
C3 C4 H4 . . 120.3 ?
N1 C7 C10 . . 125.6(2) ?
N1 C7 C8 . . 117.5(2) ?
C10 C7 C8 . . 116.8(2) ?
C9 C8 C7 . . 115.8(2) ?
C9 C8 H8A . . 108.3 ?
C7 C8 H8A . . 108.3 ?
C9 C8 H8B . . 108.3 ?
C7 C8 H8B . . 108.3 ?
H8A C8 H8B . . 107.4 ?
C7 C10 H10A . . 109.5 ?
C7 C10 H10B . . 109.5 ?
H10A C10 H10B . . 109.5 ?
C7 C10 H10C . . 109.5 ?
H10A C10 H10C . . 109.5 ?
H10B C10 H10C . . 109.5 ?
C8 C9 H9A . . 109.5 ?
C8 C9 H9B . . 109.5 ?
H9A C9 H9B . . 109.5 ?
C8 C9 H9C . . 109.5 ?
H9A C9 H9C . . 109.5 ?
H9B C9 H9C . . 109.5 ?

loop_
_geom_bond_atom_site_label_1
_geom_bond_atom_site_label_2
_geom_bond_site_symmetry_2
_geom_bond_distance
_geom_bond_publ_flag
N1 C7 . 1.282(2) ?
N1 N2 . 1.372(2) ?
C1 N2 . 1.359(2) ?
C1 C6 . 1.413(3) ?
C1 C2 . 1.411(2) ?
N2 H2A . 0.888(9) ?
C2 C3 . 1.355(2) ?
C2 H2 . 0.9300 ?
C6 C5 . 1.387(3) ?
C6 N3 . 1.438(2) ?
C5 C4 . 1.356(3) ?
C5 H5 . 0.9300 ?
N3 O1 . 1.223(2) ?
N3 O2 . 1.227(2) ?
C3 C4 . 1.380(3) ?
C3 H3 . 0.9300 ?
C4 H4 . 0.9300 ?
C7 C10 . 1.496(3) ?
C7 C8 . 1.488(3) ?
C8 C9 . 1.471(3) ?
C8 H8A . 0.9700 ?
C8 H8B . 0.9700 ?
C10 H10A . 0.9600 ?
C10 H10B . 0.9600 ?
C10 H10C . 0.9600 ?
C9 H9A . 0.9600 ?
C9 H9B . 0.9600 ?
C9 H9C . 0.9600 ?

loop_
_geom_hbond_atom_site_label_D
_geom_hbond_atom_site_label_H
_geom_hbond_atom_site_label_A
_geom_hbond_site_symmetry_A
_geom_hbond_distance_DH
_geom_hbond_distance_HA
_geom_hbond_distance_DA
_geom_hbond_angle_DHA
N2 H2A O2 . 0.889(16) 1.969(16) 2.604(3) 127.2(14)

loop_
_cod_related_entry_id
_cod_related_entry_database
_cod_related_entry_code
1 ChemSpider 7965871
